data_2243892
loop_
_publ_author_name
'Schmidt, Horst'
'Paschke, Iris'
'Voigt, Wolfgang'

_publ_section_title
;
 LiNa~3~(SO~4~)~2~&#x00B7;6H~2~O: a lithium double salt causing trouble in
 the industrial conversion of Li~2~SO~4~ into LiOH
;
_journal_coeditor_code RU2076
_journal_issue 9
_journal_name_full 'Acta Crystallographica Section E'
_journal_page_first
;
;
_journal_paper_doi 10.1107/S2056989021008057
_journal_volume 77
_journal_year 2021
_chemical_formula_moiety '3(Na) Li 2(SO4) 6(H2O)'
_chemical_formula_sum 'H12 Li Na3 O14 S2'
_chemical_formula_weight 376.13
_chemical_name_systematic Sodium-Lithium-Sulfate-Hexahydrate
_space_group_crystal_system trigonal
_space_group_IT_number 161
_space_group_name_Hall 'R 3 -2"c'
_space_group_name_H-M_alt 'R 3 c :H'
_atom_sites_solution_hydrogens difmap
_audit_creation_method SHELXL-2018/3
_cell_angle_alpha 90
_cell_angle_beta 90
_cell_angle_gamma 120
_cell_formula_units_Z 6
_cell_length_a 8.426(2)
_cell_length_b 8.426(2)
_cell_length_c 30.197(4)
_cell_measurement_reflns_used 4304
_cell_measurement_temperature 260(2)
_cell_measurement_theta_max 21.00
_cell_measurement_theta_min 2.59
_cell_volume 1856.7(7)
_computing_cell_refinement
;
X-AREA (Stoe & Cie, 2015)
;
_computing_data_collection
;
X-AREA (Stoe & Cie, 2015)
;
_computing_data_reduction
;
X-RED (Stoe & Cie, 2015)
;
_computing_molecular_graphics
;
DIAMOND (Brandenburg, 2017)
;
_computing_publication_material
;
publCIF (Westrip, 2010)
;
_computing_structure_refinement
;
<i>SHELXL2018/3</i> (Sheldrick, 2015)
;
_computing_structure_solution
;
SHELXS97 (Sheldrick, 2008)
;
_diffrn_ambient_temperature 260(2)
_diffrn_detector 'image plate (34 cm diameter)'
_diffrn_detector_area_resol_mean 6.67
_diffrn_measured_fraction_theta_full 1.000
_diffrn_measured_fraction_theta_max 1.000
_diffrn_measurement_device '2-circle goniometer'
_diffrn_measurement_device_type 'Stoe IPDS 2'
_diffrn_measurement_method 'rotation method'
_diffrn_radiation_monochromator 'plane graphite'
_diffrn_radiation_type 'Mo K\a'
_diffrn_radiation_wavelength 0.71073
_diffrn_reflns_av_R_equivalents 0.0341
_diffrn_reflns_av_unetI/netI 0.0170
_diffrn_reflns_limit_h_max 10
_diffrn_reflns_limit_h_min -10
_diffrn_reflns_limit_k_max 10
_diffrn_reflns_limit_k_min -9
_diffrn_reflns_limit_l_max 38
_diffrn_reflns_limit_l_min -38
_diffrn_reflns_number 5068
_diffrn_reflns_theta_full 25.242
_diffrn_reflns_theta_max 27.176
_diffrn_reflns_theta_min 3.101
_diffrn_source 'sealed X-ray tube, 12 x 0.4 mm long-fine focus'
_diffrn_source_current 40
_diffrn_source_power 2.000
_diffrn_source_voltage 50
_exptl_absorpt_coefficient_mu 0.607
_exptl_absorpt_correction_T_max 0.9382
_exptl_absorpt_correction_T_min 0.8637
_exptl_absorpt_correction_type integration
_exptl_absorpt_process_details
;
Coppens (1970)
;
_exptl_crystal_colour colourless
_exptl_crystal_density_diffrn 2.018
_exptl_crystal_description needle
_exptl_crystal_F_000 1152
_exptl_crystal_size_max 0.3
_exptl_crystal_size_mid 0.15
_exptl_crystal_size_min 0.1
_refine_diff_density_max 0.142
_refine_diff_density_min -0.198
_refine_ls_abs_structure_details
;
Flack <i>x</i> determined using 437 quotients
[(<i>I</i>^+^)-(<i>I</i>^-^)]/[(<i>I</i>^+^)+(<i>I</i>^-^)]
(Parsons <i>et al.</i>,  2013)
;
_refine_ls_abs_structure_Flack -0.04(6)
_refine_ls_extinction_coef 0.0031(4)
_refine_ls_extinction_expression Fc^*^=kFc[1+0.001xFc^2^\l^3^/sin(2\q)]^-1/4^
_refine_ls_extinction_method
;
SHELXL2018/3 (Sheldrick 2015)
;
_refine_ls_goodness_of_fit_ref 1.132
_refine_ls_hydrogen_treatment refall
_refine_ls_matrix_type full
_refine_ls_number_parameters 78
_refine_ls_number_reflns 915
_refine_ls_number_restraints 1
_refine_ls_restrained_S_all 1.131
_refine_ls_R_factor_all 0.0174
_refine_ls_R_factor_gt 0.0168
_refine_ls_shift/su_max 0.000
_refine_ls_shift/su_mean 0.000
_refine_ls_structure_factor_coef Fsqd
_refine_ls_weighting_details 'w=1/[\s^2^(Fo^2^)+(0.0254P)^2^+0.5038P] where P=(Fo^2^+2Fc^2^)/3'
_refine_ls_weighting_scheme calc
_refine_ls_wR_factor_gt 0.0420
_refine_ls_wR_factor_ref 0.0426
_reflns_number_gt 906
_reflns_number_total 915
_reflns_threshold_expression 'I > 2\s(I)'
_cod_data_source_file ru2076sup1.cif
_cod_data_source_block Na3_Li_2SO4_6H2O-260K
_cod_original_cell_volume 1856.6(10)
_cod_database_code 2243892
_shelx_space_group_comment
;
The symmetry employed for this shelxl refinement is uniquely defined
by the following loop, which should always be used as a source of
symmetry information in preference to the above space-group names.
They are only intended as comments.
;

loop_
_space_group_symop_operation_xyz
'x, y, z'
'-y, x-y, z'
'-x+y, -x, z'
'-y, -x, z+1/2'
'-x+y, y, z+1/2'
'x, x-y, z+1/2'
'x+2/3, y+1/3, z+1/3'
'-y+2/3, x-y+1/3, z+1/3'
'-x+y+2/3, -x+1/3, z+1/3'
'-y+2/3, -x+1/3, z+5/6'
'-x+y+2/3, y+1/3, z+5/6'
'x+2/3, x-y+1/3, z+5/6'
'x+1/3, y+2/3, z+2/3'
'-y+1/3, x-y+2/3, z+2/3'
'-x+y+1/3, -x+2/3, z+2/3'
'-y+1/3, -x+2/3, z+7/6'
'-x+y+1/3, y+2/3, z+7/6'
'x+1/3, x-y+2/3, z+7/6'

loop_
_atom_site_type_symbol
_atom_site_label
_atom_site_fract_x
_atom_site_fract_y
_atom_site_fract_z
_atom_site_U_iso_or_equiv
_atom_site_adp_type
_atom_site_calc_flag
_atom_site_occupancy
_atom_site_disorder_assembly
_atom_site_disorder_group
Li Li1 0.333333 0.666667 0.8465(2) 0.0164(12) Uani d 1 . .
Na Na1 0.76508(11) 0.73321(11) 0.93934(4) 0.0204(2) Uani d 1 . .
S S1 0.333333 0.666667 0.95693(2) 0.01085(19) Uani d 1 . .
S S2 0.666667 0.333333 0.87429(2) 0.01117(19) Uani d 1 . .
O O1 0.6085(2) 0.46143(19) 0.89076(5) 0.0167(3) Uani d 1 . .
O O2 0.4815(2) 0.6374(2) 0.97377(5) 0.0188(3) Uani d 1 . .
O O3 0.333333 0.666667 0.90900(9) 0.0282(7) Uani d 1 . .
O O4 0.666667 0.333333 0.82539(8) 0.0181(6) Uani d 1 . .
O O5 0.8541(2) 0.56971(19) 0.99018(5) 0.0172(3) Uani d 1 . .
H H5A 0.949(5) 0.569(4) 0.9803(10) 0.027(8) Uiso d 1 . .
H H5B 0.890(4) 0.630(4) 1.0103(11) 0.027(8) Uiso d 1 . .
O O6 1.0306(2) 0.7917(2) 0.89835(6) 0.0200(3) Uani d 1 . .
H H6B 1.014(5) 0.690(6) 0.8961(11) 0.045(10) Uiso d 1 . .
H H6A 1.017(5) 0.807(5) 0.8738(12) 0.044(10) Uiso d 1 . .

loop_
_atom_site_aniso_label
_atom_site_aniso_U_11
_atom_site_aniso_U_22
_atom_site_aniso_U_33
_atom_site_aniso_U_12
_atom_site_aniso_U_13
_atom_site_aniso_U_23
Li1 0.0178(17) 0.0178(17) 0.014(3) 0.0089(9) 0.000 0.000
Na1 0.0190(4) 0.0218(4) 0.0207(4) 0.0104(4) 0.0049(3) 0.0054(3)
S1 0.0115(2) 0.0115(2) 0.0096(4) 0.00575(12) 0.000 0.000
S2 0.0113(2) 0.0113(2) 0.0109(4) 0.00565(12) 0.000 0.000
O1 0.0181(7) 0.0165(7) 0.0194(7) 0.0114(6) -0.0007(5) -0.0030(5)
O2 0.0160(7) 0.0236(7) 0.0222(7) 0.0138(6) 0.0009(6) 0.0032(6)
O3 0.0384(11) 0.0384(11) 0.0076(14) 0.0192(6) 0.000 0.000
O4 0.0221(9) 0.0221(9) 0.0102(12) 0.0110(4) 0.000 0.000
O5 0.0184(7) 0.0154(7) 0.0171(7) 0.0079(6) 0.0020(6) -0.0013(6)
O6 0.0223(8) 0.0196(8) 0.0179(7) 0.0102(7) 0.0005(6) -0.0009(6)

loop_
_atom_type_symbol
_atom_type_description
_atom_type_scat_dispersion_real
_atom_type_scat_dispersion_imag
_atom_type_scat_source
Na Na 0.0362 0.0249 'International Tables Vol C Tables 4.2.6.8 and 6.1.1.4'
Li Li -0.0003 0.0001 'International Tables Vol C Tables 4.2.6.8 and 6.1.1.4'
S S 0.1246 0.1234 'International Tables Vol C Tables 4.2.6.8 and 6.1.1.4'
O O 0.0106 0.0060 'International Tables Vol C Tables 4.2.6.8 and 6.1.1.4'
H H 0.0000 0.0000 'International Tables Vol C Tables 4.2.6.8 and 6.1.1.4'

loop_
_geom_angle_atom_site_label_1
_geom_angle_atom_site_label_2
_geom_angle_atom_site_label_3
_geom_angle_site_symmetry_1
_geom_angle_site_symmetry_3
_geom_angle
_geom_angle_publ_flag
O3 Li1 O5 . 11_554 110.85(17) ?
O3 Li1 O5 . 10_564 110.85(17) ?
O5 Li1 O5 11_554 10_564 108.06(18) ?
O3 Li1 O5 . 12_454 110.85(17) ?
O5 Li1 O5 11_554 12_454 108.06(18) ?
O5 Li1 O5 10_564 12_454 108.06(18) ?
O3 Li1 Na1 . 12_454 126.24(8) ?
O5 Li1 Na1 11_554 12_454 118.2(2) ?
O5 Li1 Na1 10_564 12_454 73.96(12) ?
O5 Li1 Na1 12_454 12_454 34.14(9) ?
O3 Li1 Na1 . 11_554 126.24(8) ?
O5 Li1 Na1 11_554 11_554 34.14(9) ?
O5 Li1 Na1 10_564 11_554 118.2(2) ?
O5 Li1 Na1 12_454 11_554 73.96(12) ?
Na1 Li1 Na1 12_454 11_554 88.61(11) ?
O3 Li1 Na1 . 10_564 126.24(8) ?
O5 Li1 Na1 11_554 10_564 73.96(12) ?
O5 Li1 Na1 10_564 10_564 34.14(9) ?
O5 Li1 Na1 12_454 10_564 118.2(2) ?
Na1 Li1 Na1 12_454 10_564 88.61(11) ?
Na1 Li1 Na1 11_554 10_564 88.61(11) ?
O2 Na1 O6 . 3_675 94.66(6) ?
O2 Na1 O6 . . 171.88(7) ?
O6 Na1 O6 3_675 . 87.76(9) ?
O2 Na1 O5 . . 94.30(6) ?
O6 Na1 O5 3_675 . 162.39(7) ?
O6 Na1 O5 . . 85.48(7) ?
O2 Na1 O1 . . 87.96(6) ?
O6 Na1 O1 3_675 . 104.13(6) ?
O6 Na1 O1 . . 83.93(6) ?
O5 Na1 O1 . . 91.31(6) ?
O2 Na1 O4 . 16_664 103.01(6) ?
O6 Na1 O4 3_675 16_664 85.37(6) ?
O6 Na1 O4 . 16_664 84.90(6) ?
O5 Na1 O4 . 16_664 77.85(6) ?
O1 Na1 O4 . 16_664 165.00(5) ?
O2 Na1 Na1 . 3_675 101.74(5) ?
O6 Na1 Na1 3_675 3_675 39.26(5) ?
O6 Na1 Na1 . 3_675 85.03(4) ?
O5 Na1 Na1 . 3_675 123.73(5) ?
O1 Na1 Na1 . 3_675 142.14(4) ?
O4 Na1 Na1 16_664 3_675 46.11(4) ?
O2 Na1 Na1 . 2_765 149.08(5) ?
O6 Na1 Na1 3_675 2_765 85.36(5) ?
O6 Na1 Na1 . 2_765 38.79(4) ?
O5 Na1 Na1 . 2_765 79.18(5) ?
O1 Na1 Na1 . 2_765 122.10(5) ?
O4 Na1 Na1 16_664 2_765 46.11(4) ?
Na1 Na1 Na1 3_675 2_765 60.0000(10) ?
O2 Na1 Li1 . 16_654 72.52(5) ?
O6 Na1 Li1 3_675 16_654 167.16(6) ?
O6 Na1 Li1 . 16_654 104.84(6) ?
O5 Na1 Li1 . 16_654 26.88(5) ?
O1 Na1 Li1 . 16_654 75.28(8) ?
O4 Na1 Li1 16_664 16_654 98.04(8) ?
Na1 Na1 Li1 3_675 16_654 142.58(7) ?
Na1 Na1 Li1 2_765 16_654 105.97(3) ?
O3 S1 O2 . . 110.11(7) ?
O3 S1 O2 . 2_665 110.12(7) ?
O2 S1 O2 . 2_665 108.82(7) ?
O3 S1 O2 . 3_565 110.12(7) ?
O2 S1 O2 . 3_565 108.82(7) ?
O2 S1 O2 2_665 3_565 108.82(7) ?
O4 S2 O1 . 3_665 109.68(7) ?
O4 S2 O1 . 2_655 109.68(7) ?
O1 S2 O1 3_665 2_655 109.26(7) ?
O4 S2 O1 . . 109.69(6) ?
O1 S2 O1 3_665 . 109.26(7) ?
O1 S2 O1 2_655 . 109.26(7) ?
S2 O1 Na1 . . 131.17(9) ?
S1 O2 Na1 . . 126.11(9) ?
S1 O3 Li1 . . 180.0 ?
S2 O4 Na1 . 11_544 126.82(5) ?
S2 O4 Na1 . 10_664 126.82(5) ?
Na1 O4 Na1 11_544 10_664 87.78(7) ?
S2 O4 Na1 . 12_454 126.82(5) ?
Na1 O4 Na1 11_544 12_454 87.78(7) ?
Na1 O4 Na1 10_664 12_454 87.78(7) ?
Li1 O5 Na1 16_654 . 118.98(12) ?
Na1 O6 Na1 2_765 . 101.95(7) ?

loop_
_geom_bond_atom_site_label_1
_geom_bond_atom_site_label_2
_geom_bond_site_symmetry_2
_geom_bond_distance
_geom_bond_publ_flag
Li1 O3 . 1.888(6) ?
Li1 O5 11_554 1.948(3) ?
Li1 O5 10_564 1.948(3) ?
Li1 O5 12_454 1.948(3) ?
Li1 Na1 12_454 3.770(4) ?
Li1 Na1 11_554 3.770(4) ?
Li1 Na1 10_564 3.770(4) ?
Na1 O2 . 2.3478(17) ?
Na1 O6 3_675 2.3584(18) ?
Na1 O6 . 2.3825(19) ?
Na1 O5 . 2.4188(16) ?
Na1 O1 . 2.4727(17) ?
Na1 O4 16_664 2.656(2) ?
Na1 Na1 3_675 3.6830(17) ?
Na1 Na1 2_765 3.6830(17) ?
S1 O3 . 1.447(3) ?
S1 O2 . 1.4788(15) ?
S1 O2 2_665 1.4788(15) ?
S1 O2 3_565 1.4788(15) ?
S2 O4 . 1.477(2) ?
S2 O1 3_665 1.4769(14) ?
S2 O1 2_655 1.4769(14) ?
S2 O1 . 1.4769(14) ?

_cod_database_fobs_code 2243892
